data_4087310
loop_
_publ_author_name
'Kumar, Sushil'
'Guyon, Fabrice'
'Knorr, Michael'
'Labat, St\'ephane'
'Miqueu, Karinne'
'Golz, Christopher'
'Strohmann, Carsten'

_publ_section_title
;
 Experimental and Theoretical Studies on the Mechanism of the C--S Bond
 Activation of PdII Thiolate/Thioether Complexes
;
_journal_issue 7
_journal_name_full Organometallics
_journal_page_first 1303
_journal_paper_doi 10.1021/acs.organomet.7b00039
_journal_volume 36
_journal_year 2017
_chemical_formula_moiety 'C14 H21 P Pd S10'
_chemical_formula_sum 'C14 H21 P Pd S10'
_chemical_formula_weight 647.28
_chemical_name_systematic
;
 ? 
;
_space_group_crystal_system monoclinic
_space_group_IT_number 14
_space_group_name_Hall '-P 2ybc'
_space_group_name_H-M_alt 'P 1 21/c 1'
_symmetry_space_group_name_Hall '-P 2ybc'
_symmetry_space_group_name_H-M 'P 1 21/c 1'
_atom_sites_solution_hydrogens geom
_atom_sites_solution_primary direct
_audit_creation_date 2016-07-01
_audit_creation_method
;
Olex2 1.2
(compiled 2016.02.19 svn.r3266 for OlexSys, GUI svn.r5155)
;
_cell_angle_alpha 90
_cell_angle_beta 98.541(7)
_cell_angle_gamma 90
_cell_formula_units_Z 4
_cell_length_a 10.8179(8)
_cell_length_b 29.265(2)
_cell_length_c 7.6040(6)
_cell_measurement_reflns_used 5461
_cell_measurement_temperature 173(2)
_cell_measurement_theta_max 28.4370
_cell_measurement_theta_min 2.3740
_cell_volume 2380.6(3)
_computing_cell_refinement
;
CrysAlisPro, Agilent Technologies,
Version 1.171.36.28 (release 01-02-2013 CrysAlis171 .NET)
(compiled Feb  1 2013,16:14:44)
;
_computing_data_collection
;
CrysAlisPro, Agilent Technologies,
Version 1.171.36.28 (release 01-02-2013 CrysAlis171 .NET)
(compiled Feb  1 2013,16:14:44)
;
_computing_data_reduction
;
CrysAlisPro, Agilent Technologies,
Version 1.171.36.28 (release 01-02-2013 CrysAlis171 .NET)
(compiled Feb  1 2013,16:14:44)
;
_computing_molecular_graphics 'Olex2 (Dolomanov et al., 2009)'
_computing_publication_material 'Olex2 (Dolomanov et al., 2009)'
_computing_structure_refinement 'XL (Sheldrick, 2008)'
_computing_structure_solution 'ShelXT (Sheldrick, 2015)'
_diffrn_ambient_temperature 173.15
_diffrn_detector_area_resol_mean 16.0560
_diffrn_measured_fraction_theta_full 0.999
_diffrn_measured_fraction_theta_max 0.999
_diffrn_measurement_details
;
#__ type_ start__ end____ width___ exp.time_
  1 omega   57.00  100.00   1.0000   30.0000
omega____ theta____ kappa____ phi______ frames
    -       26.1808  156.0000  -20.0000 43

#__ type_ start__ end____ width___ exp.time_
  2 omega   45.00   74.00   1.0000   30.0000
omega____ theta____ kappa____ phi______ frames
    -       26.1808   57.0000  -30.0000 29

#__ type_ start__ end____ width___ exp.time_
  3 omega  -41.00   58.00   1.0000   30.0000
omega____ theta____ kappa____ phi______ frames
    -       26.1808  -57.0000  120.0000 99

#__ type_ start__ end____ width___ exp.time_
  4 omega   -3.00   92.00   1.0000   30.0000
omega____ theta____ kappa____ phi______ frames
    -       26.1808   77.0000  150.0000 95

#__ type_ start__ end____ width___ exp.time_
  5 omega   31.00   85.00   1.0000   30.0000
omega____ theta____ kappa____ phi______ frames
    -       26.1808   57.0000  150.0000 54

#__ type_ start__ end____ width___ exp.time_
  6 omega  -17.00   24.00   1.0000   30.0000
omega____ theta____ kappa____ phi______ frames
    -      -27.4308  -99.0000   30.0000 41

#__ type_ start__ end____ width___ exp.time_
  7 omega  -25.00    9.00   1.0000   30.0000
omega____ theta____ kappa____ phi______ frames
    -      -27.4308  -99.0000 -180.0000 34

#__ type_ start__ end____ width___ exp.time_
  8 omega  -24.00    4.00   1.0000   30.0000
omega____ theta____ kappa____ phi______ frames
    -      -27.4308  -99.0000    0.0000 28

#__ type_ start__ end____ width___ exp.time_
  9 omega  -92.00   51.00   1.0000   30.0000
omega____ theta____ kappa____ phi______ frames
    -      -27.4308  -19.0000  -30.0000 143

#__ type_ start__ end____ width___ exp.time_
 10 omega -118.00  -93.00   1.0000   30.0000
omega____ theta____ kappa____ phi______ frames
    -      -27.4308 -179.0000  -90.0000 25
;
_diffrn_measurement_device_type 'Xcalibur, Sapphire3'
_diffrn_measurement_method '\w scans'
_diffrn_orient_matrix_UB_11 0.0069503000
_diffrn_orient_matrix_UB_12 -0.0172054000
_diffrn_orient_matrix_UB_13 -0.0634495000
_diffrn_orient_matrix_UB_21 0.0228049000
_diffrn_orient_matrix_UB_22 0.0165736000
_diffrn_orient_matrix_UB_23 -0.0551817000
_diffrn_orient_matrix_UB_31 0.0618801000
_diffrn_orient_matrix_UB_32 -0.0041860000
_diffrn_orient_matrix_UB_33 0.0425778000
_diffrn_radiation_monochromator graphite
_diffrn_radiation_type MoK\a
_diffrn_radiation_wavelength 0.71073
_diffrn_reflns_av_R_equivalents 0.0789
_diffrn_reflns_av_unetI/netI 0.0637
_diffrn_reflns_Laue_measured_fraction_full 0.999
_diffrn_reflns_Laue_measured_fraction_max 0.999
_diffrn_reflns_limit_h_max 13
_diffrn_reflns_limit_h_min -13
_diffrn_reflns_limit_k_max 36
_diffrn_reflns_limit_k_min -35
_diffrn_reflns_limit_l_max 9
_diffrn_reflns_limit_l_min -8
_diffrn_reflns_number 20358
_diffrn_reflns_point_group_measured_fraction_full 0.999
_diffrn_reflns_point_group_measured_fraction_max 0.999
_diffrn_reflns_theta_full 25.242
_diffrn_reflns_theta_max 25.997
_diffrn_reflns_theta_min 2.358
_diffrn_source 'Enhance (Mo) X-ray Source'
_exptl_absorpt_coefficient_mu 1.725
_exptl_absorpt_correction_T_max 0.8461
_exptl_absorpt_correction_T_min 0.6251
_exptl_absorpt_correction_type multi-scan
_exptl_absorpt_process_details
;
CrysAlisPro, Agilent Technologies,
Version 1.171.36.28 (release 01-02-2013 CrysAlis171 .NET)
(compiled Feb  1 2013,16:14:44)
Empirical absorption correction using spherical harmonics,
 implemented in SCALE3 ABSPACK scaling algorithm.
;
_exptl_crystal_colour yellow
_exptl_crystal_colour_primary yellow
_exptl_crystal_density_diffrn 1.806
_exptl_crystal_density_method 'not measured'
_exptl_crystal_description block
_exptl_crystal_F_000 1304
_exptl_crystal_size_max 0.3
_exptl_crystal_size_mid 0.2
_exptl_crystal_size_min 0.1
_refine_diff_density_max 1.170
_refine_diff_density_min -0.715
_refine_diff_density_rms 0.172
_refine_ls_extinction_method none
_refine_ls_goodness_of_fit_ref 1.144
_refine_ls_hydrogen_treatment constr
_refine_ls_matrix_type full
_refine_ls_number_parameters 240
_refine_ls_number_reflns 4679
_refine_ls_number_restraints 0
_refine_ls_restrained_S_all 1.144
_refine_ls_R_factor_all 0.0633
_refine_ls_R_factor_gt 0.0471
_refine_ls_shift/su_max 0.001
_refine_ls_shift/su_mean 0.000
_refine_ls_structure_factor_coef Fsqd
_refine_ls_weighting_details 'w=1/[\s^2^(Fo^2^)+(0.0518P)^2^] where P=(Fo^2^+2Fc^2^)/3'
_refine_ls_weighting_scheme calc
_refine_ls_wR_factor_gt 0.1116
_refine_ls_wR_factor_ref 0.1229
_reflns_Friedel_coverage 0.000
_reflns_number_gt 3703
_reflns_number_total 4679
_reflns_threshold_expression 'I > 2\s(I)'
_cod_data_source_file om7b00039_si_002.cif
_cod_data_source_block compound1
_cod_database_code 4087310
_chemical_oxdiff_formula 'C5 H12 S6 Pd'
_shelx_space_group_comment
;
The symmetry employed for this shelxl refinement is uniquely defined
by the following loop, which should always be used as a source of
symmetry information in preference to the above space-group names.
They are only intended as comments.
;
_shelx_estimated_absorpt_t_max 0.846
_shelx_estimated_absorpt_t_min 0.626
_reflns_odcompleteness_completeness 99.91
_reflns_odcompleteness_iscentric 1
_reflns_odcompleteness_theta 27.01
_olex2_refinement_description
;
1. Fixed Uiso
 At 1.2 times of:
  All C(H,H) groups
 At 1.5 times of:
  All C(H,H,H) groups
2.a Secondary CH2 refined with riding coordinates:
 C9(H9A,H9B), C11(H11A,H11B), C13(H13A,H13B)
2.b Idealised Me refined as rotating group:
 C1(H1A,H1B,H1C), C5(H5A,H5B,H5C), C10(H10A,H10B,H10C), C12(H12A,H12B,H12C),
 C14(H14A,H14B,H14C)
;
_shelx_shelxl_version_number 2014/7
_olex2_submission_special_instructions 'No special instructions were received'

loop_
_space_group_symop_operation_xyz
'x, y, z'
'-x, y+1/2, -z+1/2'
'-x, -y, -z'
'x, -y-1/2, z-1/2'

loop_
_atom_site_label
_atom_site_type_symbol
_atom_site_fract_x
_atom_site_fract_y
_atom_site_fract_z
_atom_site_U_iso_or_equiv
_atom_site_adp_type
_atom_site_occupancy
_atom_site_site_symmetry_order
_atom_site_calc_flag
_atom_site_refinement_flags_posn
C1 C 0.6433(5) 0.11921(17) 0.5673(7) 0.0297(12) Uani 1 1 d .
H1A H 0.5808 0.1354 0.4833 0.045 Uiso 1 1 calc GR
H1B H 0.6200 0.0869 0.5718 0.045 Uiso 1 1 calc GR
H1C H 0.7253 0.1218 0.5282 0.045 Uiso 1 1 calc GR
C2 C 0.6734(4) 0.20245(17) 0.7460(7) 0.0253(11) Uani 1 1 d .
C3 C 0.5822(4) 0.23329(16) 0.7516(6) 0.0217(10) Uani 1 1 d .
C4 C 0.7844(5) 0.28065(17) 0.7130(7) 0.0260(11) Uani 1 1 d .
C5 C 0.7306(5) -0.0142(2) 0.5624(8) 0.0394(14) Uani 1 1 d .
H5A H 0.7647 0.0162 0.5450 0.059 Uiso 1 1 calc GR
H5B H 0.7032 -0.0284 0.4465 0.059 Uiso 1 1 calc GR
H5C H 0.7952 -0.0332 0.6308 0.059 Uiso 1 1 calc GR
C6 C 0.6632(4) 0.02067(16) 0.8730(6) 0.0222(10) Uani 1 1 d .
C7 C 0.5953(4) 0.05027(16) 0.9555(7) 0.0220(11) Uani 1 1 d .
C8 C 0.8143(5) 0.04594(17) 1.1562(7) 0.0256(11) Uani 1 1 d .
C9 C 0.1421(5) 0.10027(17) 0.7494(7) 0.0278(12) Uani 1 1 d .
H9A H 0.1396 0.1087 0.6229 0.033 Uiso 1 1 calc R
H9B H 0.1829 0.0700 0.7669 0.033 Uiso 1 1 calc R
C10 C 0.0080(5) 0.0961(2) 0.7885(8) 0.0384(14) Uani 1 1 d .
H10A H 0.0088 0.0841 0.9091 0.058 Uiso 1 1 calc GR
H10B H -0.0390 0.0752 0.7025 0.058 Uiso 1 1 calc GR
H10C H -0.0319 0.1262 0.7791 0.058 Uiso 1 1 calc GR
C11 C 0.2279(5) 0.12537(18) 1.1149(7) 0.0292(12) Uani 1 1 d .
H11A H 0.1398 0.1280 1.1351 0.035 Uiso 1 1 calc R
H11B H 0.2524 0.0929 1.1307 0.035 Uiso 1 1 calc R
C12 C 0.3086(7) 0.1533(2) 1.2530(8) 0.0522(18) Uani 1 1 d .
H12A H 0.3949 0.1532 1.2282 0.078 Uiso 1 1 calc GR
H12B H 0.3059 0.1403 1.3710 0.078 Uiso 1 1 calc GR
H12C H 0.2775 0.1848 1.2498 0.078 Uiso 1 1 calc GR
C13 C 0.1507(5) 0.19548(17) 0.8479(7) 0.0289(12) Uani 1 1 d .
H13A H 0.0720 0.1929 0.8989 0.035 Uiso 1 1 calc R
H13B H 0.2005 0.2205 0.9111 0.035 Uiso 1 1 calc R
C14 C 0.1195(5) 0.20789(19) 0.6511(8) 0.0360(14) Uani 1 1 d .
H14A H 0.1968 0.2095 0.5985 0.054 Uiso 1 1 calc GR
H14B H 0.0774 0.2376 0.6392 0.054 Uiso 1 1 calc GR
H14C H 0.0644 0.1845 0.5894 0.054 Uiso 1 1 calc GR
P P 0.23788(12) 0.14209(4) 0.88677(18) 0.0223(3) Uani 1 1 d .
Pd Pd 0.43950(3) 0.14417(2) 0.83476(5) 0.02053(13) Uani 1 1 d .
S1 S 0.65008(11) 0.14430(4) 0.78664(17) 0.0223(3) Uani 1 1 d .
S2 S 0.82052(12) 0.22293(4) 0.7192(2) 0.0298(3) Uani 1 1 d .
S3 S 0.88425(13) 0.32202(5) 0.6957(2) 0.0361(4) Uani 1 1 d .
S4 S 0.62798(12) 0.29027(4) 0.72977(18) 0.0260(3) Uani 1 1 d .
S5 S 0.43043(11) 0.22238(4) 0.78656(19) 0.0274(3) Uani 1 1 d .
S6 S 0.59910(12) -0.00910(5) 0.68210(18) 0.0305(3) Uani 1 1 d .
S7 S 0.81523(11) 0.00976(4) 0.97697(18) 0.0261(3) Uani 1 1 d .
S8 S 0.93734(13) 0.05338(6) 1.3110(2) 0.0395(4) Uani 1 1 d .
S9 S 0.67127(12) 0.07187(4) 1.15720(17) 0.0270(3) Uani 1 1 d .
S10 S 0.43955(11) 0.06553(4) 0.88179(18) 0.0248(3) Uani 1 1 d .

loop_
_atom_site_aniso_label
_atom_site_aniso_U_11
_atom_site_aniso_U_22
_atom_site_aniso_U_33
_atom_site_aniso_U_23
_atom_site_aniso_U_13
_atom_site_aniso_U_12
C1 0.036(3) 0.026(3) 0.031(3) -0.004(2) 0.016(2) 0.001(2)
C2 0.022(3) 0.028(3) 0.026(3) -0.001(2) 0.003(2) -0.001(2)
C3 0.023(2) 0.025(2) 0.018(3) -0.001(2) 0.006(2) -0.005(2)
C4 0.022(3) 0.032(3) 0.024(3) 0.002(2) 0.004(2) 0.000(2)
C5 0.034(3) 0.053(4) 0.033(3) -0.009(3) 0.007(3) 0.002(3)
C6 0.020(2) 0.024(2) 0.022(3) 0.003(2) 0.003(2) 0.0002(19)
C7 0.022(2) 0.023(2) 0.022(3) 0.004(2) 0.002(2) 0.0000(19)
C8 0.025(3) 0.031(3) 0.021(3) 0.005(2) 0.004(2) -0.002(2)
C9 0.025(3) 0.030(3) 0.028(3) -0.002(2) 0.002(2) -0.001(2)
C10 0.030(3) 0.042(3) 0.043(4) -0.006(3) 0.004(3) -0.006(2)
C11 0.032(3) 0.032(3) 0.026(3) 0.000(2) 0.009(2) 0.000(2)
C12 0.058(4) 0.066(4) 0.030(3) -0.001(3) 0.001(3) -0.021(3)
C13 0.023(3) 0.024(3) 0.043(3) 0.000(2) 0.015(2) 0.002(2)
C14 0.021(3) 0.043(3) 0.046(4) 0.018(3) 0.011(3) 0.006(2)
P 0.0199(6) 0.0242(7) 0.0234(7) -0.0001(5) 0.0054(5) 0.0004(5)
Pd 0.0177(2) 0.0211(2) 0.0233(2) 0.00131(15) 0.00491(16) 0.00116(14)
S1 0.0200(6) 0.0222(6) 0.0254(7) 0.0013(5) 0.0053(5) 0.0018(5)
S2 0.0206(6) 0.0279(7) 0.0426(8) 0.0031(6) 0.0097(6) 0.0000(5)
S3 0.0284(7) 0.0316(7) 0.0478(9) 0.0044(6) 0.0044(7) -0.0087(6)
S4 0.0229(6) 0.0227(6) 0.0325(7) 0.0002(5) 0.0041(6) -0.0009(5)
S5 0.0192(6) 0.0229(6) 0.0414(8) 0.0028(6) 0.0088(6) 0.0015(5)
S6 0.0277(7) 0.0362(8) 0.0274(7) -0.0087(6) 0.0038(6) -0.0031(5)
S7 0.0215(6) 0.0275(7) 0.0292(7) 0.0002(5) 0.0028(5) 0.0029(5)
S8 0.0287(7) 0.0572(10) 0.0298(8) -0.0010(7) -0.0046(6) -0.0007(6)
S9 0.0254(7) 0.0321(7) 0.0233(7) -0.0033(5) 0.0031(5) 0.0019(5)
S10 0.0191(6) 0.0233(6) 0.0318(7) 0.0019(5) 0.0030(5) 0.0005(5)

loop_
_atom_type_symbol
_atom_type_description
_atom_type_scat_dispersion_real
_atom_type_scat_dispersion_imag
_atom_type_scat_source
C C 0.0033 0.0016 'International Tables Vol C Tables 4.2.6.8 and 6.1.1.4'
H H 0.0000 0.0000 'International Tables Vol C Tables 4.2.6.8 and 6.1.1.4'
S S 0.1246 0.1234 'International Tables Vol C Tables 4.2.6.8 and 6.1.1.4'
Pd Pd -0.9988 1.0072 'International Tables Vol C Tables 4.2.6.8 and 6.1.1.4'
P P 0.1023 0.0942 'International Tables Vol C Tables 4.2.6.8 and 6.1.1.4'

loop_
_geom_angle_atom_site_label_1
_geom_angle_atom_site_label_2
_geom_angle_atom_site_label_3
_geom_angle
H1A C1 H1B 109.5
H1A C1 H1C 109.5
H1B C1 H1C 109.5
S1 C1 H1A 109.5
S1 C1 H1B 109.5
S1 C1 H1C 109.5
C3 C2 S1 121.4(4)
C3 C2 S2 117.5(4)
S2 C2 S1 120.8(3)
C2 C3 S4 114.6(4)
C2 C3 S5 126.8(4)
S5 C3 S4 118.5(3)
S2 C4 S4 111.9(3)
S3 C4 S2 125.0(3)
S3 C4 S4 123.1(3)
H5A C5 H5B 109.5
H5A C5 H5C 109.5
H5B C5 H5C 109.5
S6 C5 H5A 109.5
S6 C5 H5B 109.5
S6 C5 H5C 109.5
C7 C6 S6 122.0(4)
C7 C6 S7 116.6(4)
S7 C6 S6 121.1(3)
C6 C7 S9 115.0(3)
C6 C7 S10 125.4(4)
S9 C7 S10 119.5(3)
S8 C8 S7 122.9(3)
S8 C8 S9 124.5(3)
S9 C8 S7 112.6(3)
H9A C9 H9B 107.6
C10 C9 H9A 108.6
C10 C9 H9B 108.6
C10 C9 P 114.6(4)
P C9 H9A 108.6
P C9 H9B 108.6
C9 C10 H10A 109.5
C9 C10 H10B 109.5
C9 C10 H10C 109.5
H10A C10 H10B 109.5
H10A C10 H10C 109.5
H10B C10 H10C 109.5
H11A C11 H11B 107.6
C12 C11 H11A 108.7
C12 C11 H11B 108.7
C12 C11 P 114.1(4)
P C11 H11A 108.7
P C11 H11B 108.7
C11 C12 H12A 109.5
C11 C12 H12B 109.5
C11 C12 H12C 109.5
H12A C12 H12B 109.5
H12A C12 H12C 109.5
H12B C12 H12C 109.5
H13A C13 H13B 107.7
C14 C13 H13A 108.9
C14 C13 H13B 108.9
C14 C13 P 113.3(4)
P C13 H13A 108.9
P C13 H13B 108.9
C13 C14 H14A 109.5
C13 C14 H14B 109.5
C13 C14 H14C 109.5
H14A C14 H14B 109.5
H14A C14 H14C 109.5
H14B C14 H14C 109.5
C9 P Pd 113.30(18)
C11 P C9 104.8(2)
C11 P C13 106.4(3)
C11 P Pd 111.53(18)
C13 P C9 104.2(2)
C13 P Pd 115.75(18)
P Pd S1 178.20(5)
P Pd S5 91.99(5)
P Pd S10 85.71(4)
S5 Pd S1 89.60(4)
S5 Pd S10 177.61(5)
S10 Pd S1 92.71(4)
C1 S1 Pd 103.50(18)
C2 S1 C1 102.6(2)
C2 S1 Pd 101.32(17)
C4 S2 C2 97.6(2)
C4 S4 C3 98.3(2)
C3 S5 Pd 100.81(17)
C6 S6 C5 102.4(2)
C8 S7 C6 97.5(2)
C8 S9 C7 98.2(2)
C7 S10 Pd 106.20(16)

loop_
_geom_bond_atom_site_label_1
_geom_bond_atom_site_label_2
_geom_bond_distance
C1 H1A 0.9800
C1 H1B 0.9800
C1 H1C 0.9800
C1 S1 1.814(5)
C2 C3 1.342(7)
C2 S1 1.755(5)
C2 S2 1.741(5)
C3 S4 1.754(5)
C3 S5 1.732(5)
C4 S2 1.733(5)
C4 S3 1.641(5)
C4 S4 1.739(5)
C5 H5A 0.9800
C5 H5B 0.9800
C5 H5C 0.9800
C5 S6 1.805(6)
C6 C7 1.349(7)
C6 S6 1.746(5)
C6 S7 1.745(5)
C7 S9 1.747(5)
C7 S10 1.753(5)
C8 S7 1.727(5)
C8 S8 1.655(5)
C8 S9 1.724(5)
C9 H9A 0.9900
C9 H9B 0.9900
C9 C10 1.529(8)
C9 P 1.828(5)
C10 H10A 0.9800
C10 H10B 0.9800
C10 H10C 0.9800
C11 H11A 0.9900
C11 H11B 0.9900
C11 C12 1.504(8)
C11 P 1.821(5)
C12 H12A 0.9800
C12 H12B 0.9800
C12 H12C 0.9800
C13 H13A 0.9900
C13 H13B 0.9900
C13 C14 1.528(8)
C13 P 1.826(5)
C14 H14A 0.9800
C14 H14B 0.9800
C14 H14C 0.9800
P Pd 2.2746(14)
Pd S1 2.3602(13)
Pd S5 2.3179(13)
Pd S10 2.3290(13)

loop_
_geom_torsion_atom_site_label_1
_geom_torsion_atom_site_label_2
_geom_torsion_atom_site_label_3
_geom_torsion_atom_site_label_4
_geom_torsion
C2 C3 S4 C4 -1.1(4)
C2 C3 S5 Pd 3.3(5)
C3 C2 S1 C1 108.1(5)
C3 C2 S1 Pd 1.3(4)
C3 C2 S2 C4 0.8(5)
C6 C7 S9 C8 3.2(4)
C6 C7 S10 Pd -119.8(4)
C7 C6 S6 C5 147.4(5)
C7 C6 S7 C8 -1.2(5)
C10 C9 P C11 54.9(4)
C10 C9 P C13 -56.7(5)
C10 C9 P Pd 176.7(3)
C12 C11 P C9 175.6(4)
C12 C11 P C13 -74.4(5)
C12 C11 P Pd 52.7(5)
C14 C13 P C9 -54.2(4)
C14 C13 P C11 -164.6(4)
C14 C13 P Pd 70.9(4)
S1 C2 C3 S4 173.8(3)
S1 C2 C3 S5 -3.4(7)
S1 C2 S2 C4 -172.9(3)
S2 C2 C3 S4 0.2(5)
S2 C2 C3 S5 -177.0(3)
S2 C2 S1 C1 -78.5(3)
S2 C2 S1 Pd 174.7(3)
S2 C4 S4 C3 1.5(3)
S3 C4 S2 C2 178.0(4)
S3 C4 S4 C3 -177.9(3)
S4 C3 S5 Pd -173.8(2)
S4 C4 S2 C2 -1.4(3)
S5 C3 S4 C4 176.4(3)
S6 C6 C7 S9 173.4(3)
S6 C6 C7 S10 -3.3(7)
S6 C6 S7 C8 -176.0(3)
S7 C6 C7 S9 -1.4(6)
S7 C6 C7 S10 -178.0(3)
S7 C6 S6 C5 -38.1(4)
S7 C8 S9 C7 -3.9(3)
S8 C8 S7 C6 -178.1(3)
S8 C8 S9 C7 177.5(3)
S9 C7 S10 Pd 63.6(3)
S9 C8 S7 C6 3.3(3)
S10 C7 S9 C8 -179.9(3)
